data_1517394
loop_
_publ_author_name
'Wu, Yi-Biao'
'Tang, Yu'
'Luo, Guo-Ying'
'Chen, Yang'
'Hsung, Richard P.'

_publ_section_title
;
 An Approach toward Constructing the Trioxadispiroketal Core in the
 DEF-Ring of (+)-Spirastrellolide A.
;
_journal_issue 17
_journal_name_full 'Organic letters'
_journal_page_first 4550
_journal_paper_doi 10.1021/ol502103b
_journal_volume 16
_journal_year 2014
_chemical_absolute_configuration rm
_chemical_formula_moiety 'C15 H26 O6'
_chemical_formula_sum 'C15 H26 O6'
_chemical_formula_weight 302.36
_chemical_name_systematic
; 
 ? 
;
_space_group_crystal_system orthorhombic
_space_group_IT_number 19
_space_group_name_Hall 'P 2ac 2ab'
_space_group_name_H-M_alt 'P 21 21 21'
_symmetry_space_group_name_Hall 'P 2ac 2ab'
_symmetry_space_group_name_H-M 'P 21 21 21'
_atom_sites_solution_hydrogens mixed
_atom_sites_solution_primary direct
_atom_sites_solution_secondary difmap
_audit_creation_method SHELXL-2013
_cell_angle_alpha 90
_cell_angle_beta 90
_cell_angle_gamma 90
_cell_formula_units_Z 4
_cell_length_a 8.7271(12)
_cell_length_b 10.0996(14)
_cell_length_c 18.599(3)
_cell_measurement_reflns_used 3609
_cell_measurement_temperature 293(2)
_cell_measurement_theta_max 28.92
_cell_measurement_theta_min 2.19
_cell_volume 1639.3(4)
_computing_cell_refinement CrystalClear
_computing_data_collection 'CrystalClear (Rigaku Inc., 2008)'
_computing_data_reduction CrystalClear
_computing_molecular_graphics 'CrystalStructure 4.0'
_computing_publication_material 'CrystalStructure 4.0 (Rigaku, 2009)'
_computing_structure_refinement 'SHELXL-2013 (Sheldrick, 2013)'
_computing_structure_solution 'SHELXS97 (Sheldrick, 1997)'
_diffrn_ambient_temperature 293(2)
_diffrn_detector_area_resol_mean 7.314
_diffrn_measured_fraction_theta_full 0.995
_diffrn_measured_fraction_theta_max 0.992
_diffrn_measurement_device_type 'Rigaku Saturn70 CCD'
_diffrn_measurement_method \w
_diffrn_radiation_type MoK\a
_diffrn_radiation_wavelength 0.71075
_diffrn_reflns_av_R_equivalents 0.0492
_diffrn_reflns_av_unetI/netI 0.0529
_diffrn_reflns_Laue_measured_fraction_full 0.995
_diffrn_reflns_Laue_measured_fraction_max 0.992
_diffrn_reflns_limit_h_max 11
_diffrn_reflns_limit_h_min -11
_diffrn_reflns_limit_k_max 13
_diffrn_reflns_limit_k_min -13
_diffrn_reflns_limit_l_max 25
_diffrn_reflns_limit_l_min -24
_diffrn_reflns_number 16230
_diffrn_reflns_point_group_measured_fraction_full 0.997
_diffrn_reflns_point_group_measured_fraction_max 0.984
_diffrn_reflns_theta_full 25.242
_diffrn_reflns_theta_max 29.083
_diffrn_reflns_theta_min 2.190
_diffrn_standards_decay_% 0
_diffrn_standards_interval_count 0
_diffrn_standards_number 0
_exptl_absorpt_coefficient_mu 0.094
_exptl_absorpt_correction_T_max 0.981
_exptl_absorpt_correction_T_min 0.821
_exptl_absorpt_correction_type multi-scan
_exptl_absorpt_process_details 'Jacobson, R. (1998) Private communication'
_exptl_crystal_colour colorless
_exptl_crystal_density_diffrn 1.225
_exptl_crystal_density_method 'not measured'
_exptl_crystal_description prism
_exptl_crystal_F_000 656
_exptl_crystal_size_max 0.240
_exptl_crystal_size_mid 0.220
_exptl_crystal_size_min 0.200
_refine_diff_density_max 0.154
_refine_diff_density_min -0.198
_refine_diff_density_rms 0.046
_refine_ls_abs_structure_details
; 
 Flack x determined using 795 quotients [(I+)-(I-)]/[(I+)+(I-)] 
 (Parsons and Flack (2004), Acta Cryst. A60, s61). 
;
_refine_ls_abs_structure_Flack 0.3(6)
_refine_ls_extinction_method none
_refine_ls_goodness_of_fit_ref 0.980
_refine_ls_hydrogen_treatment mixed
_refine_ls_matrix_type full
_refine_ls_number_parameters 196
_refine_ls_number_reflns 4313
_refine_ls_number_restraints 0
_refine_ls_restrained_S_all 0.980
_refine_ls_R_factor_all 0.0851
_refine_ls_R_factor_gt 0.0545
_refine_ls_shift/su_max 0.000
_refine_ls_shift/su_mean 0.000
_refine_ls_structure_factor_coef Fsqd
_refine_ls_weighting_details 'w=1/[\s^2^(Fo^2^)+(0.0653P)^2^] where P=(Fo^2^+2Fc^2^)/3'
_refine_ls_weighting_scheme calc
_refine_ls_wR_factor_gt 0.1122
_refine_ls_wR_factor_ref 0.1290
_reflns_Friedel_coverage 0.741
_reflns_Friedel_fraction_full 0.999
_reflns_Friedel_fraction_max 0.973
_reflns_number_gt 2809
_reflns_number_total 4313
_reflns_threshold_expression 'I > 2\s(I)'
_cod_data_source_file ol502103b_si_003.cif
_cod_data_source_block shelxl
_cod_depositor_comments 'Adding full bibliography for 1517394.cif.'
_cod_database_code 1517394
_shelx_space_group_comment
; 
The symmetry employed for this shelxl refinement is uniquely defined 
by the following loop, which should always be used as a source of 
symmetry information in preference to the above space-group names. 
They are only intended as comments. 
;
_shelx_estimated_absorpt_t_min 0.978
_shelx_estimated_absorpt_t_max 0.982
_shelxl_version_number 2013-3

loop_
_space_group_symop_operation_xyz
'x, y, z'
'x+1/2, -y+1/2, -z'
'-x, y+1/2, -z+1/2'
'-x+1/2, -y, z+1/2'

loop_
_atom_site_label
_atom_site_type_symbol
_atom_site_fract_x
_atom_site_fract_y
_atom_site_fract_z
_atom_site_U_iso_or_equiv
_atom_site_adp_type
_atom_site_occupancy
_atom_site_site_symmetry_order
_atom_site_calc_flag
_atom_site_refinement_flags_posn
_atom_site_refinement_flags_adp
O1 O 0.40359(19) 0.04371(18) 0.18552(9) 0.0417(4) Uani 1 1 d . .
O2 O 0.2945(2) 0.19137(18) 0.10038(9) 0.0423(4) Uani 1 1 d . .
O3 O 0.3256(3) -0.1573(2) -0.01356(12) 0.0709(7) Uani 1 1 d . .
O4 O 0.5473(2) 0.0552(2) -0.03663(10) 0.0550(5) Uani 1 1 d . .
O5 O 0.3242(3) 0.3488(2) -0.03038(11) 0.0573(6) Uani 1 1 d . .
O6 O 0.5125(2) 0.25148(19) 0.21168(11) 0.0528(5) Uani 1 1 d . .
C1 C 0.2701(3) 0.0764(3) 0.14422(14) 0.0429(6) Uani 1 1 d . .
C2 C 0.2411(3) -0.0424(3) 0.09550(16) 0.0506(7) Uani 1 1 d . .
H2A H 0.1448 -0.0299 0.0704 0.061 Uiso 1 1 calc R U
H2B H 0.2321 -0.1215 0.1248 0.061 Uiso 1 1 calc R U
C3 C 0.3692(3) -0.0623(3) 0.04035(15) 0.0485(7) Uani 1 1 d . .
H3 H 0.4616 -0.0936 0.0650 0.058 Uiso 1 1 calc R U
C4 C 0.4051(3) 0.0663(3) 0.00123(13) 0.0430(6) Uani 1 1 d . .
H4 H 0.3226 0.0868 -0.0327 0.052 Uiso 1 1 calc R U
C5 C 0.4254(3) 0.1811(3) 0.05372(14) 0.0391(6) Uani 1 1 d . .
H5 H 0.5162 0.1636 0.0833 0.047 Uiso 1 1 calc R U
C6 C 0.4450(3) 0.3144(3) 0.01775(16) 0.0471(7) Uani 1 1 d . .
H6A H 0.4521 0.3820 0.0547 0.056 Uiso 1 1 calc R U
H6B H 0.5409 0.3144 -0.0086 0.056 Uiso 1 1 calc R U
C7 C 0.1355(3) 0.1097(3) 0.19257(16) 0.0562(8) Uani 1 1 d . .
H7A H 0.1010 0.0299 0.2167 0.067 Uiso 1 1 calc R U
H7B H 0.0515 0.1425 0.1634 0.067 Uiso 1 1 calc R U
C8 C 0.1776(4) 0.2133(4) 0.24857(18) 0.0621(9) Uani 1 1 d . .
H8A H 0.1987 0.2970 0.2250 0.075 Uiso 1 1 calc R U
H8B H 0.0923 0.2262 0.2812 0.075 Uiso 1 1 calc R U
C9 C 0.3179(4) 0.1690(4) 0.29056(16) 0.0622(9) Uani 1 1 d . .
H9A H 0.3488 0.2395 0.3229 0.075 Uiso 1 1 calc R U
H9B H 0.2912 0.0926 0.3195 0.075 Uiso 1 1 calc R U
C10 C 0.4510(3) 0.1338(3) 0.24251(14) 0.0450(7) Uani 1 1 d . .
C11 C 0.5852(3) 0.0664(3) 0.27948(15) 0.0524(7) Uani 1 1 d . .
H11A H 0.5713 -0.0288 0.2813 0.063 Uiso 1 1 calc R U
H11B H 0.5995 0.0998 0.3279 0.063 Uiso 1 1 calc R U
C12 C 0.7192(4) 0.1039(4) 0.23103(19) 0.0650(9) Uani 1 1 d . .
H12A H 0.8153 0.1030 0.2573 0.078 Uiso 1 1 calc R U
H12B H 0.7269 0.0448 0.1901 0.078 Uiso 1 1 calc R U
C13 C 0.6769(4) 0.2424(3) 0.20787(17) 0.0593(8) Uani 1 1 d . .
H13A H 0.7239 0.3071 0.2395 0.071 Uiso 1 1 calc R U
H13B H 0.7118 0.2588 0.1592 0.071 Uiso 1 1 calc R U
C14 C 0.3565(6) -0.2891(4) 0.0035(3) 0.1038(15) Uani 1 1 d . .
H14A H 0.4611 -0.2973 0.0187 0.125 Uiso 1 1 calc R U
H14B H 0.3397 -0.3434 -0.0381 0.125 Uiso 1 1 calc R U
H14C H 0.2898 -0.3172 0.0416 0.125 Uiso 1 1 calc R U
C15 C 0.5382(5) 0.0272(4) -0.11060(16) 0.0804(12) Uani 1 1 d . .
H15A H 0.4967 -0.0600 -0.1173 0.096 Uiso 1 1 calc R U
H15B H 0.6387 0.0314 -0.1314 0.096 Uiso 1 1 calc R U
H15C H 0.4728 0.0909 -0.1335 0.096 Uiso 1 1 calc R U
H1 H 0.244(6) 0.365(5) -0.001(2) 0.112(16) Uiso 1 1 d . .

loop_
_atom_site_aniso_label
_atom_site_aniso_U_11
_atom_site_aniso_U_22
_atom_site_aniso_U_33
_atom_site_aniso_U_23
_atom_site_aniso_U_13
_atom_site_aniso_U_12
O1 0.0408(9) 0.0408(11) 0.0434(9) 0.0028(8) -0.0027(8) -0.0014(8)
O2 0.0373(10) 0.0449(10) 0.0447(9) 0.0071(8) 0.0057(8) 0.0012(8)
O3 0.0934(16) 0.0471(13) 0.0723(14) -0.0122(11) -0.0135(13) -0.0092(12)
O4 0.0467(11) 0.0695(14) 0.0487(10) -0.0116(11) 0.0072(9) 0.0017(10)
O5 0.0566(12) 0.0633(14) 0.0519(11) 0.0151(11) -0.0004(11) 0.0073(11)
O6 0.0554(12) 0.0401(11) 0.0630(13) 0.0024(9) -0.0020(10) -0.0058(9)
C1 0.0364(14) 0.0476(16) 0.0447(13) 0.0088(12) 0.0010(11) -0.0042(12)
C2 0.0450(16) 0.0528(17) 0.0541(15) 0.0066(14) -0.0042(13) -0.0129(14)
C3 0.0526(17) 0.0409(16) 0.0519(15) -0.0034(13) -0.0058(13) -0.0053(13)
C4 0.0374(13) 0.0498(16) 0.0419(13) -0.0026(12) -0.0002(11) -0.0008(13)
C5 0.0327(13) 0.0443(15) 0.0404(13) 0.0025(11) 0.0047(10) 0.0005(12)
C6 0.0426(15) 0.0479(16) 0.0506(15) 0.0058(13) 0.0042(12) -0.0024(13)
C7 0.0412(16) 0.069(2) 0.0584(16) 0.0103(16) 0.0088(13) -0.0014(14)
C8 0.0529(17) 0.072(2) 0.0619(19) 0.0009(17) 0.0174(16) 0.0077(17)
C9 0.063(2) 0.077(2) 0.0474(16) -0.0043(16) 0.0090(15) 0.0003(18)
C10 0.0509(16) 0.0421(16) 0.0418(14) -0.0010(12) 0.0003(12) -0.0057(13)
C11 0.0547(17) 0.0529(18) 0.0497(15) 0.0046(14) -0.0082(14) -0.0055(15)
C12 0.0478(17) 0.076(2) 0.0707(19) 0.0065(18) -0.0065(16) 0.0009(17)
C13 0.0590(19) 0.060(2) 0.0583(18) 0.0009(15) -0.0020(15) -0.0200(17)
C14 0.156(4) 0.050(2) 0.105(3) -0.011(2) -0.004(3) -0.005(3)
C15 0.081(3) 0.109(3) 0.0508(18) -0.017(2) 0.0149(18) -0.015(2)

loop_
_atom_type_symbol
_atom_type_description
_atom_type_scat_dispersion_real
_atom_type_scat_dispersion_imag
_atom_type_scat_source
C C 0.0033 0.0016 'International Tables Vol C Tables 4.2.6.8 and 6.1.1.4'
H H 0.0000 0.0000 'International Tables Vol C Tables 4.2.6.8 and 6.1.1.4'
O O 0.0106 0.0060 'International Tables Vol C Tables 4.2.6.8 and 6.1.1.4'

loop_
_geom_angle_atom_site_label_1
_geom_angle_atom_site_label_2
_geom_angle_atom_site_label_3
_geom_angle
C1 O1 C10 118.4(2)
C1 O2 C5 113.72(19)
C14 O3 C3 115.3(3)
C15 O4 C4 116.6(2)
C6 O5 H1 104(3)
C10 O6 C13 110.0(2)
O1 C1 O2 111.72(19)
O1 C1 C7 111.3(2)
O2 C1 C7 105.8(2)
O1 C1 C2 105.8(2)
O2 C1 C2 108.9(2)
C7 C1 C2 113.5(2)
C1 C2 C3 112.4(2)
C1 C2 H2A 109.1
C3 C2 H2A 109.1
C1 C2 H2B 109.1
C3 C2 H2B 109.1
H2A C2 H2B 107.9
O3 C3 C4 106.9(2)
O3 C3 C2 111.2(2)
C4 C3 C2 111.0(2)
O3 C3 H3 109.2
C4 C3 H3 109.2
C2 C3 H3 109.2
O4 C4 C3 110.3(2)
O4 C4 C5 105.9(2)
C3 C4 C5 111.5(2)
O4 C4 H4 109.7
C3 C4 H4 109.7
C5 C4 H4 109.7
O2 C5 C6 107.0(2)
O2 C5 C4 110.4(2)
C6 C5 C4 114.0(2)
O2 C5 H5 108.5
C6 C5 H5 108.5
C4 C5 H5 108.5
O5 C6 C5 114.3(2)
O5 C6 H6A 108.7
C5 C6 H6A 108.7
O5 C6 H6B 108.7
C5 C6 H6B 108.7
H6A C6 H6B 107.6
C1 C7 C8 111.8(2)
C1 C7 H7A 109.3
C8 C7 H7A 109.3
C1 C7 H7B 109.3
C8 C7 H7B 109.3
H7A C7 H7B 107.9
C9 C8 C7 110.1(3)
C9 C8 H8A 109.6
C7 C8 H8A 109.6
C9 C8 H8B 109.6
C7 C8 H8B 109.6
H8A C8 H8B 108.1
C10 C9 C8 112.7(2)
C10 C9 H9A 109.1
C8 C9 H9A 109.1
C10 C9 H9B 109.1
C8 C9 H9B 109.1
H9A C9 H9B 107.8
O6 C10 O1 109.6(2)
O6 C10 C9 109.4(2)
O1 C10 C9 111.1(2)
O6 C10 C11 105.4(2)
O1 C10 C11 105.5(2)
C9 C10 C11 115.5(2)
C10 C11 C12 102.3(2)
C10 C11 H11A 111.3
C12 C11 H11A 111.3
C10 C11 H11B 111.3
C12 C11 H11B 111.3
H11A C11 H11B 109.2
C13 C12 C11 102.2(3)
C13 C12 H12A 111.3
C11 C12 H12A 111.3
C13 C12 H12B 111.3
C11 C12 H12B 111.3
H12A C12 H12B 109.2
O6 C13 C12 106.8(2)
O6 C13 H13A 110.4
C12 C13 H13A 110.4
O6 C13 H13B 110.4
C12 C13 H13B 110.4
H13A C13 H13B 108.6
O3 C14 H14A 109.5
O3 C14 H14B 109.5
H14A C14 H14B 109.5
O3 C14 H14C 109.5
H14A C14 H14C 109.5
H14B C14 H14C 109.5
O4 C15 H15A 109.5
O4 C15 H15B 109.5
H15A C15 H15B 109.5
O4 C15 H15C 109.5
H15A C15 H15C 109.5
H15B C15 H15C 109.5

loop_
_geom_bond_atom_site_label_1
_geom_bond_atom_site_label_2
_geom_bond_distance
O1 C1 1.434(3)
O1 C10 1.457(3)
O2 C1 1.435(3)
O2 C5 1.439(3)
O3 C14 1.394(4)
O3 C3 1.439(3)
O4 C15 1.407(4)
O4 C4 1.431(3)
O5 C6 1.425(3)
O5 H1 0.90(5)
O6 C10 1.425(3)
O6 C13 1.439(4)
C1 C7 1.517(4)
C1 C2 1.525(4)
C2 C3 1.531(4)
C2 H2A 0.9700
C2 H2B 0.9700
C3 C4 1.521(4)
C3 H3 0.9800
C4 C5 1.526(3)
C4 H4 0.9800
C5 C6 1.513(4)
C5 H5 0.9800
C6 H6A 0.9700
C6 H6B 0.9700
C7 C8 1.522(5)
C7 H7A 0.9700
C7 H7B 0.9700
C8 C9 1.519(4)
C8 H8A 0.9700
C8 H8B 0.9700
C9 C10 1.508(4)
C9 H9A 0.9700
C9 H9B 0.9700
C10 C11 1.519(4)
C11 C12 1.524(4)
C11 H11A 0.9700
C11 H11B 0.9700
C12 C13 1.509(5)
C12 H12A 0.9700
C12 H12B 0.9700
C13 H13A 0.9700
C13 H13B 0.9700
C14 H14A 0.9600
C14 H14B 0.9600
C14 H14C 0.9600
C15 H15A 0.9600
C15 H15B 0.9600
C15 H15C 0.9600

loop_
_geom_hbond_atom_site_label_D
_geom_hbond_atom_site_label_H
_geom_hbond_atom_site_label_A
_geom_hbond_distance_DH
_geom_hbond_distance_HA
_geom_hbond_distance_DA
_geom_hbond_angle_DHA
_geom_hbond_site_symmetry_A
O5 H1 O4 0.90(5) 2.02(5) 2.887(3) 161(4) 2_455
C15 H15A O3 0.96 2.63 3.189(4) 117.5 .
C11 H11A O6 0.97 2.34 3.297(4) 168.9 3_645
C5 H5 O6 0.98 2.55 3.117(3) 117.0 .

loop_
_geom_torsion_atom_site_label_1
_geom_torsion_atom_site_label_2
_geom_torsion_atom_site_label_3
_geom_torsion_atom_site_label_4
_geom_torsion
C10 O1 C1 O2 67.7(3)
C10 O1 C1 C7 -50.4(3)
C10 O1 C1 C2 -174.0(2)
C5 O2 C1 O1 55.0(3)
C5 O2 C1 C7 176.2(2)
C5 O2 C1 C2 -61.4(3)
O1 C1 C2 C3 -65.6(3)
O2 C1 C2 C3 54.6(3)
C7 C1 C2 C3 172.2(2)
C14 O3 C3 C4 151.4(3)
C14 O3 C3 C2 -87.3(4)
C1 C2 C3 O3 -168.5(2)
C1 C2 C3 C4 -49.7(3)
C15 O4 C4 C3 98.8(3)
C15 O4 C4 C5 -140.4(3)
O3 C3 C4 O4 -72.7(3)
C2 C3 C4 O4 165.9(2)
O3 C3 C4 C5 169.9(2)
C2 C3 C4 C5 48.5(3)
C1 O2 C5 C6 -173.9(2)
C1 O2 C5 C4 61.6(3)
O4 C4 C5 O2 -173.5(2)
C3 C4 C5 O2 -53.6(3)
O4 C4 C5 C6 66.1(3)
C3 C4 C5 C6 -174.0(2)
O2 C5 C6 O5 -66.6(3)
C4 C5 C6 O5 55.7(3)
O1 C1 C7 C8 51.5(3)
O2 C1 C7 C8 -70.1(3)
C2 C1 C7 C8 170.6(2)
C1 C7 C8 C9 -54.0(3)
C7 C8 C9 C10 53.6(4)
C13 O6 C10 O1 -96.0(3)
C13 O6 C10 C9 142.0(2)
C13 O6 C10 C11 17.1(3)
C1 O1 C10 O6 -71.6(3)
C1 O1 C10 C9 49.4(3)
C1 O1 C10 C11 175.33(19)
C8 C9 C10 O6 71.5(3)
C8 C9 C10 O1 -49.7(4)
C8 C9 C10 C11 -169.8(3)
O6 C10 C11 C12 -32.9(3)
O1 C10 C11 C12 83.1(3)
C9 C10 C11 C12 -153.8(3)
C10 C11 C12 C13 35.4(3)
C10 O6 C13 C12 6.0(3)
C11 C12 C13 O6 -26.3(3)
